data_7105942
loop_
_publ_author_name
'Alexander W. Garner'
'Caleb F. Harris'
'Dileep A. K. Vezzu'
'Robert D. Pike'
'Shouquan Huo'

_publ_section_title
;
 Solvent-Controlled Switch of Selectivity between sp2 and sp3 C-H Bond
 Activation by Platinum (II)
;
_journal_name_full Chem.Commun.
_journal_page_first 1902
_journal_paper_doi 10.1039/c0cc04581k
_journal_volume 47
_journal_year 2011
_chemical_formula_moiety 'C19 H18 Cl N3 Pt'
_chemical_formula_sum 'C19 H18 Cl N3 Pt'
_chemical_formula_weight 518.90
_chemical_name_systematic
;
?
;
_space_group_IT_number 61
_symmetry_cell_setting orthorhombic
_symmetry_space_group_name_Hall '-P 2ac 2ab'
_symmetry_space_group_name_H-M 'P b c a'
_atom_sites_solution_hydrogens geom
_atom_sites_solution_primary direct
_atom_sites_solution_secondary difmap
_audit_creation_method SHELXL-97
_cell_angle_alpha 90.00
_cell_angle_beta 90.00
_cell_angle_gamma 90.00
_cell_formula_units_Z 8
_cell_length_a 8.1377(2)
_cell_length_b 16.8436(5)
_cell_length_c 24.7285(6)
_cell_measurement_reflns_used 9643
_cell_measurement_temperature 100(2)
_cell_measurement_theta_max 68.30
_cell_measurement_theta_min 3.57
_cell_volume 3389.49(15)
_computing_cell_refinement 'SAINTPLUS (Bruker AXS, 2004)'
_computing_data_collection 'APEX2 (Bruker AXS, 2004)'
_computing_data_reduction SAINTPLUS
_computing_molecular_graphics 'ORTEP3 (Farrugia, 1997)'
_computing_publication_material 'SHELXL97 (Sheldrick, 1997)'
_computing_structure_refinement 'XSHELL (Bruker, 2004)'
_computing_structure_solution 'SHELXS97 (Sheldrick, 1997)'
_diffrn_ambient_temperature 100(2)
_diffrn_measured_fraction_theta_full 0.998
_diffrn_measured_fraction_theta_max 0.998
_diffrn_measurement_device_type 'Bruker SMART APEX II CCD'
_diffrn_measurement_method '\w and \y'
_diffrn_radiation_monochromator graphite
_diffrn_radiation_source 'fine-focus sealed tube'
_diffrn_radiation_type CuK\a
_diffrn_radiation_wavelength 1.54178
_diffrn_reflns_av_R_equivalents 0.0405
_diffrn_reflns_av_sigmaI/netI 0.0170
_diffrn_reflns_limit_h_max 9
_diffrn_reflns_limit_h_min -9
_diffrn_reflns_limit_k_max 17
_diffrn_reflns_limit_k_min -19
_diffrn_reflns_limit_l_max 29
_diffrn_reflns_limit_l_min -28
_diffrn_reflns_number 34181
_diffrn_reflns_theta_full 67.00
_diffrn_reflns_theta_max 67.00
_diffrn_reflns_theta_min 3.57
_diffrn_standards_number 0
_exptl_absorpt_coefficient_mu 16.965
_exptl_absorpt_correction_T_max 0.1746
_exptl_absorpt_correction_T_min 0.0682
_exptl_absorpt_correction_type numerical
_exptl_absorpt_process_details 'SADABS (Sheldrick, 2004)'
_exptl_crystal_colour orange
_exptl_crystal_density_diffrn 2.034
_exptl_crystal_density_method 'not measured'
_exptl_crystal_description block
_exptl_crystal_F_000 1984
_exptl_crystal_size_max 0.34
_exptl_crystal_size_mid 0.19
_exptl_crystal_size_min 0.16
_refine_diff_density_max 1.093
_refine_diff_density_min -1.716
_refine_diff_density_rms 0.145
_refine_ls_extinction_method none
_refine_ls_goodness_of_fit_ref 1.153
_refine_ls_hydrogen_treatment constr
_refine_ls_matrix_type full
_refine_ls_number_parameters 219
_refine_ls_number_reflns 3015
_refine_ls_number_restraints 0
_refine_ls_restrained_S_all 1.153
_refine_ls_R_factor_all 0.0331
_refine_ls_R_factor_gt 0.0323
_refine_ls_shift/su_max 0.002
_refine_ls_shift/su_mean 0.000
_refine_ls_structure_factor_coef Fsqd
_refine_ls_weighting_details 'calc w=1/[\s^2^(Fo^2^)+(0.0468P)^2^+29.9009P] where P=(Fo^2^+2Fc^2^)/3'
_refine_ls_weighting_scheme calc
_refine_ls_wR_factor_gt 0.0943
_refine_ls_wR_factor_ref 0.0949
_reflns_number_gt 2933
_reflns_number_total 3015
_reflns_threshold_expression >2sigma(I)
_cod_data_source_file C0CC04581K.TXT
_cod_data_source_block NN_C(sp3)Pt(3b)
_cod_original_sg_symbol_H-M Pbca
_cod_database_code 7105942

loop_
_symmetry_equiv_pos_as_xyz
'x, y, z'
'-x+1/2, -y, z+1/2'
'-x, y+1/2, -z+1/2'
'x+1/2, -y+1/2, -z'
'-x, -y, -z'
'x-1/2, y, -z-1/2'
'x, -y-1/2, z-1/2'
'-x-1/2, y-1/2, z'

loop_
_atom_site_label
_atom_site_type_symbol
_atom_site_fract_x
_atom_site_fract_y
_atom_site_fract_z
_atom_site_U_iso_or_equiv
_atom_site_adp_type
_atom_site_occupancy
_atom_site_symmetry_multiplicity
_atom_site_calc_flag
_atom_site_refinement_flags
_atom_site_disorder_assembly
_atom_site_disorder_group
Pt1 Pt 0.15461(3) 0.557188(14) 0.406291(10) 0.01300(12) Uani 1 1 d . . .
Cl1 Cl 0.2773(2) 0.46699(10) 0.34913(6) 0.0270(4) Uani 1 1 d . . .
N1 N 0.2258(6) 0.5093(3) 0.48180(19) 0.0127(10) Uani 1 1 d . . .
N2 N 0.0469(6) 0.6308(3) 0.45543(19) 0.0115(9) Uani 1 1 d . . .
N3 N -0.0457(6) 0.6884(3) 0.37806(19) 0.0151(10) Uani 1 1 d . . .
C1 C 0.3265(7) 0.4482(3) 0.4921(3) 0.0161(13) Uani 1 1 d . . .
H1 H 0.3638 0.4164 0.4629 0.019 Uiso 1 1 calc R . .
C2 C 0.3774(8) 0.4302(4) 0.5434(3) 0.0199(13) Uani 1 1 d . . .
H2 H 0.4475 0.3859 0.5493 0.024 Uiso 1 1 calc R . .
C3 C 0.3275(8) 0.4760(5) 0.5868(3) 0.0239(15) Uani 1 1 d . . .
H3 H 0.3671 0.4657 0.6222 0.029 Uiso 1 1 calc R . .
C4 C 0.2174(8) 0.5377(4) 0.5771(3) 0.0200(13) Uani 1 1 d . . .
H4 H 0.1755 0.5687 0.6061 0.024 Uiso 1 1 calc R . .
C5 C 0.1703(7) 0.5531(4) 0.5239(3) 0.0173(13) Uani 1 1 d . . .
C6 C 0.0609(7) 0.6206(3) 0.5095(2) 0.0112(11) Uani 1 1 d . . .
C7 C -0.0205(7) 0.6708(4) 0.5446(2) 0.0167(12) Uani 1 1 d . . .
H7 H -0.0144 0.6636 0.5827 0.020 Uiso 1 1 calc R . .
C8 C -0.1130(8) 0.7332(4) 0.5217(2) 0.0170(12) Uani 1 1 d . . .
H8 H -0.1696 0.7691 0.5448 0.020 Uiso 1 1 calc R . .
C9 C -0.1228(7) 0.7431(4) 0.4669(3) 0.0171(12) Uani 1 1 d . . .
H9 H -0.1835 0.7862 0.4522 0.020 Uiso 1 1 calc R . .
C10 C -0.0431(7) 0.6895(3) 0.4324(2) 0.0131(11) Uani 1 1 d . . .
C11 C 0.0698(7) 0.6309(4) 0.3478(2) 0.0169(12) Uani 1 1 d . . .
C12 C 0.2116(8) 0.6779(4) 0.3232(3) 0.0225(13) Uani 1 1 d . . .
H12A H 0.2834 0.6419 0.3030 0.034 Uiso 1 1 calc R . .
H12B H 0.2746 0.7035 0.3521 0.034 Uiso 1 1 calc R . .
H12C H 0.1678 0.7185 0.2988 0.034 Uiso 1 1 calc R . .
C13 C -0.0298(9) 0.5906(4) 0.3030(3) 0.0253(15) Uani 1 1 d . . .
H13A H -0.0679 0.6307 0.2772 0.038 Uiso 1 1 calc R . .
H13B H -0.1247 0.5635 0.3189 0.038 Uiso 1 1 calc R . .
H13C H 0.0395 0.5518 0.2842 0.038 Uiso 1 1 calc R . .
C14 C -0.1380(7) 0.7473(4) 0.3494(2) 0.0152(12) Uani 1 1 d . . .
C15 C -0.0652(7) 0.8177(3) 0.3333(2) 0.0154(12) Uani 1 1 d . . .
H15 H 0.0465 0.8278 0.3421 0.019 Uiso 1 1 calc R . .
C16 C -0.1547(7) 0.8740(4) 0.3042(3) 0.0174(13) Uani 1 1 d . . .
H16 H -0.1041 0.9223 0.2933 0.021 Uiso 1 1 calc R . .
C17 C -0.3165(8) 0.8593(4) 0.2911(2) 0.0192(13) Uani 1 1 d . . .
H17 H -0.3773 0.8974 0.2711 0.023 Uiso 1 1 calc R . .
C18 C -0.3909(8) 0.7888(4) 0.3072(2) 0.0185(13) Uani 1 1 d . . .
H18 H -0.5026 0.7788 0.2983 0.022 Uiso 1 1 calc R . .
C19 C -0.3019(8) 0.7336(4) 0.3361(2) 0.0160(12) Uani 1 1 d . . .
H19 H -0.3530 0.6855 0.3471 0.019 Uiso 1 1 calc R . .

loop_
_atom_site_aniso_label
_atom_site_aniso_U_11
_atom_site_aniso_U_22
_atom_site_aniso_U_33
_atom_site_aniso_U_23
_atom_site_aniso_U_13
_atom_site_aniso_U_12
Pt1 0.01041(17) 0.01553(18) 0.01305(17) -0.00075(9) -0.00033(8) 0.00203(9)
Cl1 0.0288(9) 0.0294(8) 0.0229(8) -0.0064(6) 0.0009(6) 0.0153(7)
N1 0.007(2) 0.016(2) 0.015(2) -0.0022(19) 0.0026(19) -0.0022(19)
N2 0.006(2) 0.012(2) 0.016(2) -0.0004(19) -0.0011(18) -0.0018(18)
N3 0.016(2) 0.015(2) 0.014(2) -0.0003(19) -0.001(2) 0.005(2)
C1 0.006(3) 0.013(3) 0.030(4) 0.004(2) -0.002(2) 0.000(2)
C2 0.015(3) 0.015(3) 0.030(4) 0.001(3) 0.002(3) -0.009(2)
C3 0.021(3) 0.028(4) 0.023(3) 0.008(3) -0.011(3) -0.008(3)
C4 0.026(4) 0.020(3) 0.015(3) 0.001(2) -0.004(3) -0.003(3)
C5 0.010(3) 0.021(3) 0.022(3) 0.002(2) -0.001(2) -0.005(2)
C6 0.010(3) 0.008(3) 0.015(3) 0.003(2) -0.002(2) -0.005(2)
C7 0.018(3) 0.021(3) 0.011(3) -0.003(2) 0.000(2) -0.008(3)
C8 0.014(3) 0.020(3) 0.017(3) -0.008(2) 0.004(2) -0.006(2)
C9 0.013(3) 0.018(3) 0.020(3) -0.002(2) -0.001(2) 0.000(2)
C10 0.011(3) 0.011(3) 0.018(3) 0.000(2) 0.000(2) -0.003(2)
C11 0.015(3) 0.022(3) 0.014(3) -0.003(2) 0.000(2) 0.006(2)
C12 0.025(3) 0.026(3) 0.017(3) 0.002(3) 0.004(3) 0.009(3)
C13 0.033(4) 0.025(4) 0.018(3) -0.005(3) -0.009(3) 0.010(3)
C14 0.016(3) 0.021(3) 0.009(3) 0.000(2) -0.001(2) 0.002(2)
C15 0.013(3) 0.014(3) 0.020(3) -0.002(2) -0.003(2) 0.002(2)
C16 0.020(3) 0.013(3) 0.019(3) 0.001(2) 0.003(2) 0.000(2)
C17 0.022(3) 0.023(3) 0.013(3) 0.000(2) -0.001(2) 0.007(3)
C18 0.015(3) 0.025(3) 0.015(3) -0.002(2) -0.001(2) 0.001(3)
C19 0.014(3) 0.018(3) 0.016(3) 0.002(2) 0.000(2) -0.005(2)

loop_
_atom_type_symbol
_atom_type_description
_atom_type_scat_dispersion_real
_atom_type_scat_dispersion_imag
_atom_type_scat_source
C C 0.0181 0.0091 'International Tables Vol C Tables 4.2.6.8 and 6.1.1.4'
H H 0.0000 0.0000 'International Tables Vol C Tables 4.2.6.8 and 6.1.1.4'
N N 0.0311 0.0180 'International Tables Vol C Tables 4.2.6.8 and 6.1.1.4'
Cl Cl 0.3639 0.7018 'International Tables Vol C Tables 4.2.6.8 and 6.1.1.4'
Pt Pt -4.5932 6.9264 'International Tables Vol C Tables 4.2.6.8 and 6.1.1.4'

loop_
_geom_angle_atom_site_label_1
_geom_angle_atom_site_label_2
_geom_angle_atom_site_label_3
_geom_angle
_geom_angle_site_symmetry_1
_geom_angle_site_symmetry_3
_geom_angle_publ_flag
N2 Pt1 C11 84.4(2) . . ?
N2 Pt1 N1 79.32(19) . . ?
C11 Pt1 N1 163.1(2) . . ?
N2 Pt1 Cl1 178.26(14) . . ?
C11 Pt1 Cl1 96.53(17) . . ?
N1 Pt1 Cl1 99.88(13) . . ?
C1 N1 C5 118.4(5) . . ?
C1 N1 Pt1 128.9(4) . . ?
C5 N1 Pt1 112.3(4) . . ?
C6 N2 C10 123.6(5) . . ?
C6 N2 Pt1 119.9(4) . . ?
C10 N2 Pt1 116.5(4) . . ?
C10 N3 C14 119.6(5) . . ?
C10 N3 C11 118.9(5) . . ?
C14 N3 C11 121.0(5) . . ?
N1 C1 C2 122.2(6) . . ?
N1 C1 H1 118.9 . . ?
C2 C1 H1 118.9 . . ?
C1 C2 C3 120.4(6) . . ?
C1 C2 H2 119.8 . . ?
C3 C2 H2 119.8 . . ?
C2 C3 C4 118.2(6) . . ?
C2 C3 H3 120.9 . . ?
C4 C3 H3 120.9 . . ?
C5 C4 C3 118.5(6) . . ?
C5 C4 H4 120.8 . . ?
C3 C4 H4 120.8 . . ?
N1 C5 C4 122.2(6) . . ?
N1 C5 C6 115.6(6) . . ?
C4 C5 C6 122.2(6) . . ?
N2 C6 C7 120.2(5) . . ?
N2 C6 C5 112.6(5) . . ?
C7 C6 C5 127.2(5) . . ?
C6 C7 C8 117.3(5) . . ?
C6 C7 H7 121.3 . . ?
C8 C7 H7 121.3 . . ?
C9 C8 C7 121.3(6) . . ?
C9 C8 H8 119.4 . . ?
C7 C8 H8 119.4 . . ?
C8 C9 C10 119.8(6) . . ?
C8 C9 H9 120.1 . . ?
C10 C9 H9 120.1 . . ?
N3 C10 N2 114.7(5) . . ?
N3 C10 C9 127.5(5) . . ?
N2 C10 C9 117.7(5) . . ?
C12 C11 C13 110.0(5) . . ?
C12 C11 N3 109.1(5) . . ?
C13 C11 N3 107.8(5) . . ?
C12 C11 Pt1 110.2(4) . . ?
C13 C11 Pt1 115.2(4) . . ?
N3 C11 Pt1 104.3(4) . . ?
C11 C12 H12A 109.5 . . ?
C11 C12 H12B 109.5 . . ?
H12A C12 H12B 109.5 . . ?
C11 C12 H12C 109.5 . . ?
H12A C12 H12C 109.5 . . ?
H12B C12 H12C 109.5 . . ?
C11 C13 H13A 109.5 . . ?
C11 C13 H13B 109.5 . . ?
H13A C13 H13B 109.5 . . ?
C11 C13 H13C 109.5 . . ?
H13A C13 H13C 109.5 . . ?
H13B C13 H13C 109.5 . . ?
C15 C14 C19 119.0(6) . . ?
C15 C14 N3 120.8(5) . . ?
C19 C14 N3 120.2(6) . . ?
C14 C15 C16 120.4(6) . . ?
C14 C15 H15 119.8 . . ?
C16 C15 H15 119.8 . . ?
C17 C16 C15 119.9(6) . . ?
C17 C16 H16 120.1 . . ?
C15 C16 H16 120.1 . . ?
C16 C17 C18 120.1(6) . . ?
C16 C17 H17 119.9 . . ?
C18 C17 H17 119.9 . . ?
C19 C18 C17 119.7(6) . . ?
C19 C18 H18 120.2 . . ?
C17 C18 H18 120.2 . . ?
C18 C19 C14 120.9(6) . . ?
C18 C19 H19 119.6 . . ?
C14 C19 H19 119.6 . . ?

loop_
_geom_bond_atom_site_label_1
_geom_bond_atom_site_label_2
_geom_bond_distance
_geom_bond_site_symmetry_2
_geom_bond_publ_flag
Pt1 N2 1.944(5) . ?
Pt1 C11 2.026(6) . ?
Pt1 N1 2.115(5) . ?
Pt1 Cl1 2.3029(15) . ?
N1 C1 1.339(8) . ?
N1 C5 1.353(8) . ?
N2 C6 1.352(7) . ?
N2 C10 1.356(8) . ?
N3 C10 1.344(8) . ?
N3 C14 1.432(8) . ?
N3 C11 1.543(7) . ?
C1 C2 1.369(10) . ?
C1 H1 0.9500 . ?
C2 C3 1.381(10) . ?
C2 H2 0.9500 . ?
C3 C4 1.393(10) . ?
C3 H3 0.9500 . ?
C4 C5 1.395(9) . ?
C4 H4 0.9500 . ?
C5 C6 1.487(8) . ?
C6 C7 1.383(8) . ?
C7 C8 1.412(9) . ?
C7 H7 0.9500 . ?
C8 C9 1.368(9) . ?
C8 H8 0.9500 . ?
C9 C10 1.401(8) . ?
C9 H9 0.9500 . ?
C11 C12 1.526(9) . ?
C11 C13 1.532(8) . ?
C12 H12A 0.9800 . ?
C12 H12B 0.9800 . ?
C12 H12C 0.9800 . ?
C13 H13A 0.9800 . ?
C13 H13B 0.9800 . ?
C13 H13C 0.9800 . ?
C14 C15 1.384(9) . ?
C14 C19 1.393(9) . ?
C15 C16 1.395(9) . ?
C15 H15 0.9500 . ?
C16 C17 1.378(9) . ?
C16 H16 0.9500 . ?
C17 C18 1.391(10) . ?
C17 H17 0.9500 . ?
C18 C19 1.379(9) . ?
C18 H18 0.9500 . ?
C19 H19 0.9500 . ?

loop_
_geom_torsion_atom_site_label_1
_geom_torsion_atom_site_label_2
_geom_torsion_atom_site_label_3
_geom_torsion_atom_site_label_4
_geom_torsion
_geom_torsion_site_symmetry_1
_geom_torsion_site_symmetry_2
_geom_torsion_site_symmetry_3
_geom_torsion_site_symmetry_4
_geom_torsion_publ_flag
N2 Pt1 N1 C1 -176.1(5) . . . . ?
C11 Pt1 N1 C1 -160.3(7) . . . . ?
Cl1 Pt1 N1 C1 5.5(5) . . . . ?
N2 Pt1 N1 C5 -2.5(4) . . . . ?
C11 Pt1 N1 C5 13.3(9) . . . . ?
Cl1 Pt1 N1 C5 179.0(4) . . . . ?
C11 Pt1 N2 C6 -175.9(4) . . . . ?
N1 Pt1 N2 C6 -0.5(4) . . . . ?
Cl1 Pt1 N2 C6 62(5) . . . . ?
C11 Pt1 N2 C10 5.7(4) . . . . ?
N1 Pt1 N2 C10 -178.9(4) . . . . ?
Cl1 Pt1 N2 C10 -116(5) . . . . ?
C5 N1 C1 C2 -1.6(8) . . . . ?
Pt1 N1 C1 C2 171.6(4) . . . . ?
N1 C1 C2 C3 -1.0(9) . . . . ?
C1 C2 C3 C4 3.5(10) . . . . ?
C2 C3 C4 C5 -3.5(10) . . . . ?
C1 N1 C5 C4 1.5(9) . . . . ?
Pt1 N1 C5 C4 -172.8(5) . . . . ?
C1 N1 C5 C6 179.2(5) . . . . ?
Pt1 N1 C5 C6 4.9(6) . . . . ?
C3 C4 C5 N1 1.0(9) . . . . ?
C3 C4 C5 C6 -176.5(6) . . . . ?
C10 N2 C6 C7 0.8(8) . . . . ?
Pt1 N2 C6 C7 -177.5(4) . . . . ?
C10 N2 C6 C5 -178.5(5) . . . . ?
Pt1 N2 C6 C5 3.2(6) . . . . ?
N1 C5 C6 N2 -5.3(7) . . . . ?
C4 C5 C6 N2 172.3(6) . . . . ?
N1 C5 C6 C7 175.4(6) . . . . ?
C4 C5 C6 C7 -7.0(9) . . . . ?
N2 C6 C7 C8 -1.7(8) . . . . ?
C5 C6 C7 C8 177.5(5) . . . . ?
C6 C7 C8 C9 0.6(9) . . . . ?
C7 C8 C9 C10 1.5(9) . . . . ?
C14 N3 C10 N2 179.5(5) . . . . ?
C11 N3 C10 N2 -8.8(7) . . . . ?
C14 N3 C10 C9 0.1(9) . . . . ?
C11 N3 C10 C9 171.8(6) . . . . ?
C6 N2 C10 N3 -178.2(5) . . . . ?
Pt1 N2 C10 N3 0.2(6) . . . . ?
C6 N2 C10 C9 1.3(8) . . . . ?
Pt1 N2 C10 C9 179.7(4) . . . . ?
C8 C9 C10 N3 177.0(6) . . . . ?
C8 C9 C10 N2 -2.4(8) . . . . ?
C10 N3 C11 C12 -105.5(6) . . . . ?
C14 N3 C11 C12 66.0(7) . . . . ?
C10 N3 C11 C13 135.0(6) . . . . ?
C14 N3 C11 C13 -53.4(7) . . . . ?
C10 N3 C11 Pt1 12.2(6) . . . . ?
C14 N3 C11 Pt1 -176.3(4) . . . . ?
N2 Pt1 C11 C12 108.3(4) . . . . ?
N1 Pt1 C11 C12 92.6(8) . . . . ?
Cl1 Pt1 C11 C12 -73.2(4) . . . . ?
N2 Pt1 C11 C13 -126.6(5) . . . . ?
N1 Pt1 C11 C13 -142.3(6) . . . . ?
Cl1 Pt1 C11 C13 51.9(5) . . . . ?
N2 Pt1 C11 N3 -8.7(4) . . . . ?
N1 Pt1 C11 N3 -24.3(10) . . . . ?
Cl1 Pt1 C11 N3 169.8(3) . . . . ?
C10 N3 C14 C15 91.3(7) . . . . ?
C11 N3 C14 C15 -80.2(7) . . . . ?
C10 N3 C14 C19 -90.3(7) . . . . ?
C11 N3 C14 C19 98.2(7) . . . . ?
C19 C14 C15 C16 -0.1(9) . . . . ?
N3 C14 C15 C16 178.3(5) . . . . ?
C14 C15 C16 C17 -0.2(9) . . . . ?
C15 C16 C17 C18 0.4(9) . . . . ?
C16 C17 C18 C19 -0.2(9) . . . . ?
C17 C18 C19 C14 -0.1(9) . . . . ?
C15 C14 C19 C18 0.3(9) . . . . ?
N3 C14 C19 C18 -178.2(5) . . . . ?
